data_2225115
loop_
_publ_author_name
'Fun, Hoong-Kun'
'Yeap, Chin Sing'
'Chantrapromma, Suchada'

_publ_section_title
;
 Redetermination and absolute configuration of atalaphylline
;
_journal_coeditor_code SJ2714
_journal_issue 2
_journal_name_full 'Acta Crystallographica Section E'
_journal_page_first o252
_journal_page_last o253
_journal_paper_doi 10.1107/S160053680905449X
_journal_volume 66
_journal_year 2010
_chemical_formula_iupac 'C23 H25 N O4'
_chemical_formula_moiety 'C23 H25 N O4'
_chemical_formula_sum 'C23 H25 N O4'
_chemical_formula_weight 379.44
_chemical_name_common
;
atalaphylline
;
_chemical_name_systematic
;
1,3,5-trihydroxy-2,4-bis(3-methylbut-2-enyl)acridin-9(10<i>H</i>)-one
;
_space_group_IT_number 19
_symmetry_cell_setting orthorhombic
_symmetry_space_group_name_Hall 'P 2ac 2ab'
_symmetry_space_group_name_H-M 'P 21 21 21'
_atom_sites_solution_hydrogens geom
_atom_sites_solution_primary direct
_atom_sites_solution_secondary difmap
_audit_creation_method SHELXL-97
_cell_angle_alpha 90.00
_cell_angle_beta 90.00
_cell_angle_gamma 90.00
_cell_formula_units_Z 4
_cell_length_a 5.08380(10)
_cell_length_b 15.0262(3)
_cell_length_c 24.6412(4)
_cell_measurement_reflns_used 3145
_cell_measurement_temperature 100
_cell_measurement_theta_max 64.85
_cell_measurement_theta_min 6.14
_cell_volume 1882.35(6)
_computing_cell_refinement 'SAINT (Bruker, 2009)'
_computing_data_collection 'APEX2 (Bruker, 2009)'
_computing_data_reduction 'SAINT (Bruker, 2009)'
_computing_molecular_graphics 'SHELXTL (Sheldrick, 2008)'
_computing_publication_material
;
SHELXTL (Sheldrick, 2008) and PLATON (Spek, 2009)
;
_computing_structure_refinement 'SHELXTL (Sheldrick, 2008)'
_computing_structure_solution 'SHELXTL (Sheldrick, 2008)'
_diffrn_ambient_temperature 100
_diffrn_measured_fraction_theta_full 0.991
_diffrn_measured_fraction_theta_max 0.992
_diffrn_measurement_device_type 'Bruker APEX Duo CCD area-detector'
_diffrn_measurement_method '\f and \w scans'
_diffrn_radiation_monochromator graphite
_diffrn_radiation_source 'sealed tube'
_diffrn_radiation_type CuK\a
_diffrn_radiation_wavelength 1.54178
_diffrn_reflns_av_R_equivalents 0.0174
_diffrn_reflns_av_sigmaI/netI 0.0156
_diffrn_reflns_limit_h_max 5
_diffrn_reflns_limit_h_min -5
_diffrn_reflns_limit_k_max 17
_diffrn_reflns_limit_k_min -17
_diffrn_reflns_limit_l_max 28
_diffrn_reflns_limit_l_min -28
_diffrn_reflns_number 11768
_diffrn_reflns_theta_full 64.85
_diffrn_reflns_theta_max 64.85
_diffrn_reflns_theta_min 6.14
_diffrn_standards_number 0
_exptl_absorpt_coefficient_mu 0.738
_exptl_absorpt_correction_T_max 0.9697
_exptl_absorpt_correction_T_min 0.7552
_exptl_absorpt_correction_type multi-scan
_exptl_absorpt_process_details '(SADABS; Bruker, 2009)'
_exptl_crystal_colour Colorless
_exptl_crystal_density_diffrn 1.339
_exptl_crystal_density_method 'not measured'
_exptl_crystal_description Block
_exptl_crystal_F_000 808
_exptl_crystal_size_max 0.40
_exptl_crystal_size_mid 0.21
_exptl_crystal_size_min 0.04
_refine_diff_density_max 0.121
_refine_diff_density_min -0.103
_refine_ls_abs_structure_details 'Flack (1983), 1280 Friedel pairs'
_refine_ls_abs_structure_Flack 0.05(13)
_refine_ls_extinction_coef 0.0020(7)
_refine_ls_extinction_expression Fc^*^=kFc[1+0.001xFc^2^\l^3^/sin(2\q)]^-1/4^
_refine_ls_extinction_method 'SHELXTL (Sheldrick, 2008)'
_refine_ls_goodness_of_fit_ref 1.055
_refine_ls_hydrogen_treatment refall
_refine_ls_matrix_type full
_refine_ls_number_parameters 354
_refine_ls_number_reflns 3145
_refine_ls_number_restraints 0
_refine_ls_restrained_S_all 1.055
_refine_ls_R_factor_all 0.0251
_refine_ls_R_factor_gt 0.0248
_refine_ls_shift/su_max_lt 0.001
_refine_ls_shift/su_mean 0.000
_refine_ls_structure_factor_coef Fsqd
_refine_ls_weighting_details 'calc w=1/[\s^2^(Fo^2^)+(0.0452P)^2^+0.1806P] where P=(Fo^2^+2Fc^2^)/3'
_refine_ls_weighting_scheme calc
_refine_ls_wR_factor_gt 0.0675
_refine_ls_wR_factor_ref 0.0678
_reflns_number_gt 3099
_reflns_number_total 3145
_reflns_threshold_expression I>2\s(I)
_cod_data_source_file sj2714.cif
_cod_data_source_block I
_cod_depositor_comments
;
The following automatic conversions were performed:
'_symmetry_cell_setting' value 'Orthorhombic' changed to 'orthorhombic'
according to '/home/saulius/struct/CIF-dictionaries/cif_core.dic'
dictionary named 'cif_core.dic' version 2.4.1 from 2010-06-29.

Automatic conversion script
Id: cif_fix_enum 1527 2010-12-29 10:47:43Z saulius 

The following automatic conversions were performed:

'_symmetry_cell_setting' value 'Orthorhombic' changed to
'orthorhombic' according to
/home/saulius/struct/CIF-dictionaries/cif_core.dic dictionary named
'cif_core.dic' version 2.4.1 from 2010-06-29.

Automatic conversion script
Id: cif_fix_values 1715 2011-07-08 13:25:40Z adriana 
;
_cod_database_code 2225115
_cod_database_fobs_code 2225115

loop_
_symmetry_equiv_pos_as_xyz
'x, y, z'
'x+1/2, -y+1/2, -z'
'-x, y+1/2, -z+1/2'
'-x+1/2, -y, z+1/2'

loop_
_atom_site_type_symbol
_atom_site_label
_atom_site_fract_x
_atom_site_fract_y
_atom_site_fract_z
_atom_site_U_iso_or_equiv
_atom_site_adp_type
_atom_site_calc_flag
_atom_site_refinement_flags
_atom_site_occupancy
_atom_site_disorder_assembly
_atom_site_disorder_group
O O1 0.33887(19) 0.33672(5) 0.16257(4) 0.0319(2) Uani d . 1 . .
H H1O1 0.469(4) 0.3351(12) 0.1882(7) 0.049(5) Uiso d . 1 . .
O O2 0.72372(18) 0.37879(5) 0.22397(3) 0.0312(2) Uani d . 1 . .
O O3 0.90459(19) 0.77102(5) 0.22853(3) 0.0318(2) Uani d . 1 . .
H H1O3 0.997(4) 0.8077(12) 0.2462(7) 0.044(4) Uiso d . 1 . .
O O4 -0.06425(19) 0.56721(6) 0.06026(4) 0.0361(2) Uani d . 1 . .
H H1O4 -0.139(5) 0.5215(14) 0.0460(8) 0.063(6) Uiso d . 1 . .
N N1 0.6200(2) 0.63969(6) 0.18325(4) 0.0264(2) Uani d . 1 . .
H H1N1 0.606(4) 0.6957(12) 0.1732(6) 0.038(4) Uiso d . 1 . .
C C1 0.1336(2) 0.44827(8) 0.11088(5) 0.0273(3) Uani d . 1 . .
C C2 0.3211(2) 0.42334(8) 0.14856(5) 0.0261(3) Uani d . 1 . .
C C3 0.4921(2) 0.48690(7) 0.17304(4) 0.0251(3) Uani d . 1 . .
C C4 0.6888(2) 0.46022(8) 0.21176(5) 0.0262(3) Uani d . 1 . .
C C5 0.8448(3) 0.52966(8) 0.23719(5) 0.0269(3) Uani d . 1 . .
C C6 1.0361(3) 0.50956(8) 0.27663(5) 0.0331(3) Uani d . 1 . .
H H6A 1.074(3) 0.4477(10) 0.2852(6) 0.030(3) Uiso d . 1 . .
C C7 1.1787(3) 0.57660(9) 0.29998(6) 0.0381(3) Uani d . 1 . .
H H7A 1.318(4) 0.5600(11) 0.3267(7) 0.045(4) Uiso d . 1 . .
C C8 1.1372(3) 0.66535(9) 0.28512(5) 0.0343(3) Uani d . 1 . .
H H8A 1.240(4) 0.7140(12) 0.3021(7) 0.057(5) Uiso d . 1 . .
C C9 0.9535(3) 0.68681(8) 0.24628(5) 0.0281(3) Uani d . 1 . .
C C10 0.8034(2) 0.61840(8) 0.22173(5) 0.0259(3) Uani d . 1 . .
C C11 0.4625(2) 0.57783(7) 0.15855(5) 0.0255(2) Uani d . 1 . .
C C12 0.2744(2) 0.60509(8) 0.12029(5) 0.0274(3) Uani d . 1 . .
C C13 0.1178(2) 0.53936(8) 0.09727(5) 0.0277(3) Uani d . 1 . .
C C14 0.2289(3) 0.70240(8) 0.10748(6) 0.0319(3) Uani d . 1 . .
H H14A 0.081(4) 0.7041(11) 0.0827(7) 0.049(5) Uiso d . 1 . .
H H14B 0.184(3) 0.7325(11) 0.1402(7) 0.040(4) Uiso d . 1 . .
C C15 0.4574(3) 0.74968(8) 0.08153(5) 0.0313(3) Uani d . 1 . .
H H15A 0.544(3) 0.7170(10) 0.0517(6) 0.041(4) Uiso d . 1 . .
C C16 0.5452(3) 0.83055(8) 0.09368(5) 0.0346(3) Uani d . 1 . .
C C17 0.7648(4) 0.87331(12) 0.06276(8) 0.0536(4) Uani d . 1 . .
H H17A 0.917(5) 0.8886(16) 0.0890(10) 0.087(7) Uiso d . 1 . .
H H17B 0.829(4) 0.8328(14) 0.0332(8) 0.065(6) Uiso d . 1 . .
H H17C 0.715(4) 0.9270(13) 0.0451(7) 0.053(5) Uiso d . 1 . .
C C18 0.4364(4) 0.88686(9) 0.13869(7) 0.0469(4) Uani d . 1 . .
H H18A 0.281(5) 0.8592(14) 0.1596(9) 0.071(6) Uiso d . 1 . .
H H18B 0.563(6) 0.8967(17) 0.1648(10) 0.096(8) Uiso d . 1 . .
H H18C 0.371(4) 0.9448(14) 0.1242(8) 0.063(5) Uiso d . 1 . .
C C19 -0.0548(3) 0.38053(8) 0.08652(5) 0.0301(3) Uani d . 1 . .
H H19A -0.048(3) 0.3304(11) 0.1104(6) 0.039(4) Uiso d . 1 . .
H H19B -0.240(4) 0.4055(10) 0.0883(6) 0.042(4) Uiso d . 1 . .
C C20 0.0167(3) 0.35223(7) 0.02981(5) 0.0312(3) Uani d . 1 . .
H H20A 0.179(3) 0.3171(10) 0.0264(6) 0.037(4) Uiso d . 1 . .
C C21 -0.1104(3) 0.37003(8) -0.01615(5) 0.0351(3) Uani d . 1 . .
C C22 -0.0091(4) 0.33621(11) -0.06969(6) 0.0509(4) Uani d . 1 . .
H H22A -0.149(5) 0.3035(14) -0.0897(8) 0.069(6) Uiso d . 1 . .
H H22B 0.043(4) 0.3915(13) -0.0939(8) 0.061(5) Uiso d . 1 . .
H H22C 0.179(5) 0.2984(15) -0.0653(9) 0.080(7) Uiso d . 1 . .
C C23 -0.3525(3) 0.42646(13) -0.02079(7) 0.0520(4) Uani d . 1 . .
H H23A -0.490(5) 0.3962(16) -0.0444(9) 0.083(7) Uiso d . 1 . .
H H23B -0.312(6) 0.4882(19) -0.0386(10) 0.099(8) Uiso d . 1 . .
H H23C -0.438(4) 0.4365(11) 0.0152(8) 0.050(5) Uiso d . 1 . .

loop_
_atom_site_aniso_label
_atom_site_aniso_U_11
_atom_site_aniso_U_22
_atom_site_aniso_U_33
_atom_site_aniso_U_12
_atom_site_aniso_U_13
_atom_site_aniso_U_23
O1 0.0368(5) 0.0218(4) 0.0370(5) -0.0033(3) -0.0036(4) -0.0006(3)
O2 0.0342(5) 0.0199(4) 0.0395(5) 0.0001(4) -0.0059(4) 0.0012(3)
O3 0.0387(5) 0.0210(4) 0.0357(4) -0.0020(4) -0.0080(4) -0.0015(3)
O4 0.0340(5) 0.0337(5) 0.0406(5) -0.0034(4) -0.0116(4) 0.0020(4)
N1 0.0280(5) 0.0194(5) 0.0318(5) -0.0012(4) -0.0023(4) -0.0003(4)
C1 0.0269(6) 0.0283(6) 0.0266(5) -0.0036(5) 0.0034(5) -0.0033(4)
C2 0.0280(6) 0.0228(5) 0.0275(5) -0.0009(5) 0.0051(5) -0.0020(4)
C3 0.0253(6) 0.0234(5) 0.0266(5) -0.0007(5) 0.0032(5) -0.0022(4)
C4 0.0271(6) 0.0234(5) 0.0280(5) 0.0009(4) 0.0023(5) -0.0008(4)
C5 0.0286(6) 0.0229(6) 0.0290(6) -0.0007(5) 0.0010(5) -0.0014(4)
C6 0.0396(7) 0.0238(6) 0.0358(6) 0.0027(5) -0.0084(6) 0.0009(5)
C7 0.0438(8) 0.0299(6) 0.0405(7) -0.0008(6) -0.0164(6) -0.0005(5)
C8 0.0402(7) 0.0271(6) 0.0356(7) -0.0038(5) -0.0096(6) -0.0039(5)
C9 0.0324(7) 0.0222(5) 0.0298(6) -0.0015(5) 0.0004(5) -0.0027(4)
C10 0.0261(6) 0.0254(6) 0.0263(6) 0.0013(5) 0.0012(5) -0.0011(4)
C11 0.0245(6) 0.0234(5) 0.0285(6) -0.0012(5) 0.0028(5) -0.0016(4)
C12 0.0254(6) 0.0261(6) 0.0306(6) 0.0000(5) 0.0001(5) -0.0003(5)
C13 0.0255(6) 0.0295(6) 0.0281(5) -0.0004(5) 0.0012(5) 0.0012(5)
C14 0.0286(7) 0.0269(6) 0.0403(7) 0.0007(5) -0.0047(6) 0.0011(5)
C15 0.0329(7) 0.0300(6) 0.0310(6) 0.0029(6) -0.0039(5) 0.0032(5)
C16 0.0325(7) 0.0297(6) 0.0414(7) -0.0017(5) -0.0116(6) 0.0106(5)
C17 0.0408(8) 0.0440(8) 0.0759(12) -0.0058(7) -0.0023(8) 0.0237(8)
C18 0.0621(10) 0.0288(6) 0.0497(8) -0.0040(7) -0.0127(8) -0.0037(6)
C19 0.0311(7) 0.0291(6) 0.0300(6) -0.0058(6) -0.0005(5) -0.0009(5)
C20 0.0338(7) 0.0245(5) 0.0353(6) -0.0031(5) 0.0022(5) -0.0027(5)
C21 0.0413(7) 0.0318(6) 0.0323(6) -0.0113(6) -0.0007(6) -0.0002(5)
C22 0.0705(11) 0.0481(8) 0.0341(7) -0.0124(8) 0.0028(7) -0.0042(6)
C23 0.0417(8) 0.0680(11) 0.0465(9) 0.0000(8) -0.0128(7) -0.0005(8)

loop_
_atom_type_symbol
_atom_type_description
_atom_type_scat_dispersion_real
_atom_type_scat_dispersion_imag
_atom_type_scat_source
C C 0.0181 0.0091 'International Tables Vol C Tables 4.2.6.8 and 6.1.1.4'
H H 0.0000 0.0000 'International Tables Vol C Tables 4.2.6.8 and 6.1.1.4'
N N 0.0311 0.0180 'International Tables Vol C Tables 4.2.6.8 and 6.1.1.4'
O O 0.0492 0.0322 'International Tables Vol C Tables 4.2.6.8 and 6.1.1.4'

loop_
_geom_angle_atom_site_label_1
_geom_angle_atom_site_label_2
_geom_angle_atom_site_label_3
_geom_angle_site_symmetry_1
_geom_angle_site_symmetry_3
_geom_angle
_geom_angle_publ_flag
C2 O1 H1O1 . . 104.5(11) ?
C9 O3 H1O3 . . 109.9(12) ?
C13 O4 H1O4 . . 109.2(14) ?
C10 N1 C11 . . 123.22(10) ?
C10 N1 H1N1 . . 118.3(11) ?
C11 N1 H1N1 . . 118.5(11) ?
C2 C1 C13 . . 117.48(11) ?
C2 C1 C19 . . 121.19(11) ?
C13 C1 C19 . . 121.29(11) ?
O1 C2 C1 . . 118.64(10) ?
O1 C2 C3 . . 119.81(11) ?
C1 C2 C3 . . 121.55(11) ?
C11 C3 C2 . . 118.26(10) ?
C11 C3 C4 . . 120.55(10) ?
C2 C3 C4 . . 121.18(10) ?
O2 C4 C3 . . 121.43(11) ?
O2 C4 C5 . . 120.84(11) ?
C3 C4 C5 . . 117.72(10) ?
C10 C5 C6 . . 119.67(11) ?
C10 C5 C4 . . 118.94(11) ?
C6 C5 C4 . . 121.39(11) ?
C7 C6 C5 . . 119.90(12) ?
C7 C6 H6A . . 120.5(9) ?
C5 C6 H6A . . 119.5(9) ?
C6 C7 C8 . . 120.79(12) ?
C6 C7 H7A . . 118.0(10) ?
C8 C7 H7A . . 121.2(10) ?
C9 C8 C7 . . 120.54(12) ?
C9 C8 H8A . . 118.7(11) ?
C7 C8 H8A . . 120.8(11) ?
O3 C9 C8 . . 124.42(11) ?
O3 C9 C10 . . 116.04(11) ?
C8 C9 C10 . . 119.53(11) ?
N1 C10 C5 . . 120.86(11) ?
N1 C10 C9 . . 119.58(11) ?
C5 C10 C9 . . 119.56(11) ?
N1 C11 C12 . . 119.91(10) ?
N1 C11 C3 . . 118.64(11) ?
C12 C11 C3 . . 121.44(10) ?
C13 C12 C11 . . 117.19(11) ?
C13 C12 C14 . . 120.93(11) ?
C11 C12 C14 . . 121.73(11) ?
O4 C13 C12 . . 116.30(11) ?
O4 C13 C1 . . 119.64(11) ?
C12 C13 C1 . . 124.04(11) ?
C15 C14 C12 . . 115.26(11) ?
C15 C14 H14A . . 108.6(10) ?
C12 C14 H14A . . 106.0(10) ?
C15 C14 H14B . . 108.8(10) ?
C12 C14 H14B . . 108.6(10) ?
H14A C14 H14B . . 109.5(14) ?
C16 C15 C14 . . 126.55(13) ?
C16 C15 H15A . . 118.3(10) ?
C14 C15 H15A . . 115.1(9) ?
C15 C16 C17 . . 121.91(15) ?
C15 C16 C18 . . 123.95(13) ?
C17 C16 C18 . . 114.14(14) ?
C16 C17 H17A . . 109.5(14) ?
C16 C17 H17B . . 110.5(12) ?
H17A C17 H17B . . 110.4(19) ?
C16 C17 H17C . . 113.6(12) ?
H17A C17 H17C . . 107.3(17) ?
H17B C17 H17C . . 105.5(16) ?
C16 C18 H18A . . 115.1(12) ?
C16 C18 H18B . . 110.4(17) ?
H18A C18 H18B . . 104.6(18) ?
C16 C18 H18C . . 110.5(11) ?
H18A C18 H18C . . 105.9(17) ?
H18B C18 H18C . . 110(2) ?
C20 C19 C1 . . 113.79(10) ?
C20 C19 H19A . . 109.9(9) ?
C1 C19 H19A . . 105.1(10) ?
C20 C19 H19B . . 111.7(9) ?
C1 C19 H19B . . 108.6(9) ?
H19A C19 H19B . . 107.4(14) ?
C21 C20 C19 . . 128.01(13) ?
C21 C20 H20A . . 116.2(9) ?
C19 C20 H20A . . 115.8(9) ?
C20 C21 C23 . . 125.26(13) ?
C20 C21 C22 . . 120.79(14) ?
C23 C21 C22 . . 113.91(14) ?
C21 C22 H22A . . 110.9(12) ?
C21 C22 H22B . . 108.4(10) ?
H22A C22 H22B . . 106.7(15) ?
C21 C22 H22C . . 112.3(11) ?
H22A C22 H22C . . 114.1(16) ?
H22B C22 H22C . . 103.9(16) ?
C21 C23 H23A . . 110.8(14) ?
C21 C23 H23B . . 111.8(17) ?
H23A C23 H23B . . 107(2) ?
C21 C23 H23C . . 112.1(11) ?
H23A C23 H23C . . 106.0(17) ?
H23B C23 H23C . . 108.9(17) ?

loop_
_geom_bond_atom_site_label_1
_geom_bond_atom_site_label_2
_geom_bond_site_symmetry_2
_geom_bond_distance
_geom_bond_publ_flag
O1 C2 . 1.3497(15) ?
O1 H1O1 . 0.92(2) ?
O2 C4 . 1.2725(14) ?
O3 C9 . 1.3617(14) ?
O3 H1O3 . 0.845(19) ?
O4 C13 . 1.3651(15) ?
O4 H1O4 . 0.86(2) ?
N1 C10 . 1.3679(16) ?
N1 C11 . 1.3695(15) ?
N1 H1N1 . 0.880(17) ?
C1 C2 . 1.3825(18) ?
C1 C13 . 1.4114(17) ?
C1 C19 . 1.5209(16) ?
C2 C3 . 1.4254(16) ?
C3 C11 . 1.4203(16) ?
C3 C4 . 1.4393(17) ?
C4 C5 . 1.4525(16) ?
C5 C10 . 1.4026(17) ?
C5 C6 . 1.4078(18) ?
C6 C7 . 1.3679(19) ?
C6 H6A . 0.973(15) ?
C7 C8 . 1.3990(19) ?
C7 H7A . 0.997(18) ?
C8 C9 . 1.3754(18) ?
C8 H8A . 0.99(2) ?
C9 C10 . 1.4159(17) ?
C11 C12 . 1.4041(17) ?
C12 C13 . 1.3895(17) ?
C12 C14 . 1.5137(16) ?
C14 C15 . 1.5045(18) ?
C14 H14A . 0.97(2) ?
C14 H14B . 0.954(16) ?
C15 C16 . 1.3285(18) ?
C15 H15A . 0.986(16) ?
C16 C17 . 1.497(2) ?
C16 C18 . 1.501(2) ?
C17 H17A . 1.03(3) ?
C17 H17B . 1.00(2) ?
C17 H17C . 0.95(2) ?
C18 H18A . 1.03(2) ?
C18 H18B . 0.92(3) ?
C18 H18C . 1.00(2) ?
C19 C20 . 1.5051(17) ?
C19 H19A . 0.957(16) ?
C19 H19B . 1.015(19) ?
C20 C21 . 1.3311(19) ?
C20 H20A . 0.982(17) ?
C21 C23 . 1.499(2) ?
C21 C22 . 1.505(2) ?
C22 H22A . 0.99(2) ?
C22 H22B . 1.06(2) ?
C22 H22C . 1.12(3) ?
C23 H23A . 1.02(3) ?
C23 H23B . 1.05(3) ?
C23 H23C . 0.999(19) ?

loop_
_geom_hbond_atom_site_label_D
_geom_hbond_atom_site_label_H
_geom_hbond_atom_site_label_A
_geom_hbond_site_symmetry_A
_geom_hbond_distance_DH
_geom_hbond_distance_HA
_geom_hbond_distance_DA
_geom_hbond_angle_DHA
_geom_hbond_publ_flag
O1 H1O1 O2 1_555 0.915(19) 1.699(19) 2.5528(13) 154.1(17) y
O3 H1O3 O2 3_755 0.845(19) 1.923(19) 2.7501(12) 165.9(19) y
N1 H1N1 O3 1_555 0.880(18) 2.333(18) 2.6893(13) 104.3(13) y
C8 H8A O2 3_755 0.991(19) 2.565(18) 3.2918(16) 130.1(13) y
C14 H14A O4 1_555 0.969(19) 2.254(17) 2.7752(16) 112.6(12) y
C19 H19A O1 1_555 0.957(16) 2.352(15) 2.8197(17) 109.6(11) y

loop_
_geom_torsion_atom_site_label_1
_geom_torsion_atom_site_label_2
_geom_torsion_atom_site_label_3
_geom_torsion_atom_site_label_4
_geom_torsion_site_symmetry_1
_geom_torsion_site_symmetry_2
_geom_torsion_site_symmetry_3
_geom_torsion_site_symmetry_4
_geom_torsion
_geom_torsion_publ_flag
C13 C1 C2 O1 . . . . 179.51(10) ?
C19 C1 C2 O1 . . . . 1.60(17) ?
C13 C1 C2 C3 . . . . 0.19(17) ?
C19 C1 C2 C3 . . . . -177.72(10) ?
O1 C2 C3 C11 . . . . -178.11(10) ?
C1 C2 C3 C11 . . . . 1.20(17) ?
O1 C2 C3 C4 . . . . 1.42(16) ?
C1 C2 C3 C4 . . . . -179.27(11) ?
C11 C3 C4 O2 . . . . -177.79(11) ?
C2 C3 C4 O2 . . . . 2.69(17) ?
C11 C3 C4 C5 . . . . 3.05(16) ?
C2 C3 C4 C5 . . . . -176.47(10) ?
O2 C4 C5 C10 . . . . 178.75(11) ?
C3 C4 C5 C10 . . . . -2.09(16) ?
O2 C4 C5 C6 . . . . -1.00(18) ?
C3 C4 C5 C6 . . . . 178.17(12) ?
C10 C5 C6 C7 . . . . 0.6(2) ?
C4 C5 C6 C7 . . . . -179.67(12) ?
C5 C6 C7 C8 . . . . -0.1(2) ?
C6 C7 C8 C9 . . . . -0.6(2) ?
C7 C8 C9 O3 . . . . -178.45(13) ?
C7 C8 C9 C10 . . . . 0.8(2) ?
C11 N1 C10 C5 . . . . 1.65(17) ?
C11 N1 C10 C9 . . . . -178.35(11) ?
C6 C5 C10 N1 . . . . 179.57(11) ?
C4 C5 C10 N1 . . . . -0.18(17) ?
C6 C5 C10 C9 . . . . -0.43(18) ?
C4 C5 C10 C9 . . . . 179.82(11) ?
O3 C9 C10 N1 . . . . -0.96(16) ?
C8 C9 C10 N1 . . . . 179.75(11) ?
O3 C9 C10 C5 . . . . 179.04(11) ?
C8 C9 C10 C5 . . . . -0.24(18) ?
C10 N1 C11 C12 . . . . 178.53(10) ?
C10 N1 C11 C3 . . . . -0.68(17) ?
C2 C3 C11 N1 . . . . 177.81(10) ?
C4 C3 C11 N1 . . . . -1.72(16) ?
C2 C3 C11 C12 . . . . -1.39(16) ?
C4 C3 C11 C12 . . . . 179.08(11) ?
N1 C11 C12 C13 . . . . -179.03(11) ?
C3 C11 C12 C13 . . . . 0.16(17) ?
N1 C11 C12 C14 . . . . -3.44(17) ?
C3 C11 C12 C14 . . . . 175.74(11) ?
C11 C12 C13 O4 . . . . 179.87(10) ?
C14 C12 C13 O4 . . . . 4.25(17) ?
C11 C12 C13 C1 . . . . 1.35(18) ?
C14 C12 C13 C1 . . . . -174.27(11) ?
C2 C1 C13 O4 . . . . 180.00(10) ?
C19 C1 C13 O4 . . . . -2.10(17) ?
C2 C1 C13 C12 . . . . -1.53(18) ?
C19 C1 C13 C12 . . . . 176.37(11) ?
C13 C12 C14 C15 . . . . -119.77(13) ?
C11 C12 C14 C15 . . . . 64.81(16) ?
C12 C14 C15 C16 . . . . -136.97(13) ?
C14 C15 C16 C17 . . . . -176.18(13) ?
C14 C15 C16 C18 . . . . 3.8(2) ?
C2 C1 C19 C20 . . . . -102.65(13) ?
C13 C1 C19 C20 . . . . 79.52(15) ?
C1 C19 C20 C21 . . . . -111.01(15) ?
C19 C20 C21 C23 . . . . 2.4(2) ?
C19 C20 C21 C22 . . . . 179.80(13) ?

loop_
_cod_related_entry_id
_cod_related_entry_database
_cod_related_entry_code
1 ChemSpider 391194
